data_4346315
loop_
_publ_author_name
'Wilson, Richard E.'

_publ_section_title
;
 Structure, Phase Transitions, and Isotope Effects in [(CH3)4N]2PuCl6.
;
_journal_issue 21
_journal_name_full 'Inorganic chemistry'
_journal_page_first 10208
_journal_page_last 10213
_journal_paper_doi 10.1021/acs.inorgchem.5b01288
_journal_volume 54
_journal_year 2015
_chemical_formula_sum 'C8 H24 Cl6 N2 Pu'
_chemical_formula_weight 602.99
_chemical_name_common 'bis-tetramethylammonium hexachloroplutonate(IV)'
_space_group_IT_number 225
_space_group_name_Hall '-F 4 2 3'
_space_group_name_H-M_alt 'F m -3 m'
_symmetry_cell_setting cubic
_symmetry_space_group_name_H-M 'F m -3 m'
_atom_sites_solution_hydrogens geom
_atom_sites_solution_primary direct
_atom_sites_solution_secondary difmap
_audit_creation_method SHELXL-97
_cell_angle_alpha 90.00
_cell_angle_beta 90.00
_cell_angle_gamma 90.00
_cell_formula_units_Z 4
_cell_length_a 13.0879(15)
_cell_length_b 13.0879(15)
_cell_length_c 13.0879(15)
_cell_measurement_reflns_used 213
_cell_measurement_temperature 360(2)
_cell_measurement_theta_max 30.38
_cell_measurement_theta_min 2.70
_cell_volume 2241.9(4)
_computing_structure_refinement 'SHELXL-97 (Sheldrick, 2008)'
_computing_structure_solution 'SHELXS-97 (Sheldrick, 2008)'
_diffrn_ambient_temperature 360(2)
_diffrn_measured_fraction_theta_full 1.000
_diffrn_measured_fraction_theta_max 1.000
_diffrn_measurement_device_type 'Bruker APEX II'
_diffrn_measurement_method 'o.5 deg w/exposures'
_diffrn_radiation_monochromator graphite
_diffrn_radiation_source 'fine-focus sealed tube'
_diffrn_radiation_type MoK\a
_diffrn_radiation_wavelength 0.71073
_diffrn_reflns_av_R_equivalents 0.0366
_diffrn_reflns_av_sigmaI/netI 0.0109
_diffrn_reflns_limit_h_max 18
_diffrn_reflns_limit_h_min -18
_diffrn_reflns_limit_k_max 17
_diffrn_reflns_limit_k_min -17
_diffrn_reflns_limit_l_max 18
_diffrn_reflns_limit_l_min -18
_diffrn_reflns_number 7348
_diffrn_reflns_theta_full 30.38
_diffrn_reflns_theta_max 30.38
_diffrn_reflns_theta_min 2.70
_exptl_absorpt_coefficient_mu 3.642
_exptl_absorpt_correction_T_max 0.2632
_exptl_absorpt_correction_T_min 0.2632
_exptl_absorpt_correction_type multi-scan
_exptl_absorpt_process_details SADABS
_exptl_crystal_colour yellow
_exptl_crystal_density_diffrn 1.787
_exptl_crystal_density_meas ?
_exptl_crystal_density_method 'not measured'
_exptl_crystal_description cubic
_exptl_crystal_F_000 1128
_exptl_crystal_size_max 0.50
_exptl_crystal_size_mid 0.50
_exptl_crystal_size_min 0.50
_refine_diff_density_max 0.416
_refine_diff_density_min -0.534
_refine_diff_density_rms 0.082
_refine_ls_extinction_coef 0.0045(4)
_refine_ls_extinction_expression Fc^*^=kFc[1+0.001xFc^2^\l^3^/sin(2\q)]^-1/4^
_refine_ls_extinction_method SHELXL
_refine_ls_goodness_of_fit_ref 1.336
_refine_ls_hydrogen_treatment constr
_refine_ls_matrix_type full
_refine_ls_number_parameters 10
_refine_ls_number_reflns 217
_refine_ls_number_restraints 0
_refine_ls_restrained_S_all 1.336
_refine_ls_R_factor_all 0.0313
_refine_ls_R_factor_gt 0.0305
_refine_ls_shift/su_max 0.000
_refine_ls_shift/su_mean 0.000
_refine_ls_structure_factor_coef Fsqd
_refine_ls_weighting_details 'calc w=1/[\s^2^(Fo^2^)+(0.0297P)^2^+7.6154P] where P=(Fo^2^+2Fc^2^)/3'
_refine_ls_weighting_scheme calc
_refine_ls_wR_factor_gt 0.0755
_refine_ls_wR_factor_ref 0.0761
_reflns_number_gt 213
_reflns_number_total 217
_reflns_threshold_expression >2sigma(I)
_cod_data_source_file ic5b01288_si_001.cif
_cod_data_source_block 360
_cod_depositor_comments
;
The following automatic conversions were performed:

data item '_exptl_crystal_density_meas' value 'not measured' was
changed to '?' -- the value is perceived as not measured.

Automatic conversion script
Id: cif_fix_values 6909 2019-04-08 15:41:33Z antanas 
;
_cod_database_code 4346315

loop_
_symmetry_equiv_pos_as_xyz
'x, y, z'
'-x, -y, z'
'-x, y, -z'
'x, -y, -z'
'z, x, y'
'z, -x, -y'
'-z, -x, y'
'-z, x, -y'
'y, z, x'
'-y, z, -x'
'y, -z, -x'
'-y, -z, x'
'y, x, -z'
'-y, -x, -z'
'y, -x, z'
'-y, x, z'
'x, z, -y'
'-x, z, y'
'-x, -z, -y'
'x, -z, y'
'z, y, -x'
'z, -y, x'
'-z, y, x'
'-z, -y, -x'
'x, y+1/2, z+1/2'
'-x, -y+1/2, z+1/2'
'-x, y+1/2, -z+1/2'
'x, -y+1/2, -z+1/2'
'z, x+1/2, y+1/2'
'z, -x+1/2, -y+1/2'
'-z, -x+1/2, y+1/2'
'-z, x+1/2, -y+1/2'
'y, z+1/2, x+1/2'
'-y, z+1/2, -x+1/2'
'y, -z+1/2, -x+1/2'
'-y, -z+1/2, x+1/2'
'y, x+1/2, -z+1/2'
'-y, -x+1/2, -z+1/2'
'y, -x+1/2, z+1/2'
'-y, x+1/2, z+1/2'
'x, z+1/2, -y+1/2'
'-x, z+1/2, y+1/2'
'-x, -z+1/2, -y+1/2'
'x, -z+1/2, y+1/2'
'z, y+1/2, -x+1/2'
'z, -y+1/2, x+1/2'
'-z, y+1/2, x+1/2'
'-z, -y+1/2, -x+1/2'
'x+1/2, y, z+1/2'
'-x+1/2, -y, z+1/2'
'-x+1/2, y, -z+1/2'
'x+1/2, -y, -z+1/2'
'z+1/2, x, y+1/2'
'z+1/2, -x, -y+1/2'
'-z+1/2, -x, y+1/2'
'-z+1/2, x, -y+1/2'
'y+1/2, z, x+1/2'
'-y+1/2, z, -x+1/2'
'y+1/2, -z, -x+1/2'
'-y+1/2, -z, x+1/2'
'y+1/2, x, -z+1/2'
'-y+1/2, -x, -z+1/2'
'y+1/2, -x, z+1/2'
'-y+1/2, x, z+1/2'
'x+1/2, z, -y+1/2'
'-x+1/2, z, y+1/2'
'-x+1/2, -z, -y+1/2'
'x+1/2, -z, y+1/2'
'z+1/2, y, -x+1/2'
'z+1/2, -y, x+1/2'
'-z+1/2, y, x+1/2'
'-z+1/2, -y, -x+1/2'
'x+1/2, y+1/2, z'
'-x+1/2, -y+1/2, z'
'-x+1/2, y+1/2, -z'
'x+1/2, -y+1/2, -z'
'z+1/2, x+1/2, y'
'z+1/2, -x+1/2, -y'
'-z+1/2, -x+1/2, y'
'-z+1/2, x+1/2, -y'
'y+1/2, z+1/2, x'
'-y+1/2, z+1/2, -x'
'y+1/2, -z+1/2, -x'
'-y+1/2, -z+1/2, x'
'y+1/2, x+1/2, -z'
'-y+1/2, -x+1/2, -z'
'y+1/2, -x+1/2, z'
'-y+1/2, x+1/2, z'
'x+1/2, z+1/2, -y'
'-x+1/2, z+1/2, y'
'-x+1/2, -z+1/2, -y'
'x+1/2, -z+1/2, y'
'z+1/2, y+1/2, -x'
'z+1/2, -y+1/2, x'
'-z+1/2, y+1/2, x'
'-z+1/2, -y+1/2, -x'
'-x, -y, -z'
'x, y, -z'
'x, -y, z'
'-x, y, z'
'-z, -x, -y'
'-z, x, y'
'z, x, -y'
'z, -x, y'
'-y, -z, -x'
'y, -z, x'
'-y, z, x'
'y, z, -x'
'-y, -x, z'
'y, x, z'
'-y, x, -z'
'y, -x, -z'
'-x, -z, y'
'x, -z, -y'
'x, z, y'
'-x, z, -y'
'-z, -y, x'
'-z, y, -x'
'z, -y, -x'
'z, y, x'
'-x, -y+1/2, -z+1/2'
'x, y+1/2, -z+1/2'
'x, -y+1/2, z+1/2'
'-x, y+1/2, z+1/2'
'-z, -x+1/2, -y+1/2'
'-z, x+1/2, y+1/2'
'z, x+1/2, -y+1/2'
'z, -x+1/2, y+1/2'
'-y, -z+1/2, -x+1/2'
'y, -z+1/2, x+1/2'
'-y, z+1/2, x+1/2'
'y, z+1/2, -x+1/2'
'-y, -x+1/2, z+1/2'
'y, x+1/2, z+1/2'
'-y, x+1/2, -z+1/2'
'y, -x+1/2, -z+1/2'
'-x, -z+1/2, y+1/2'
'x, -z+1/2, -y+1/2'
'x, z+1/2, y+1/2'
'-x, z+1/2, -y+1/2'
'-z, -y+1/2, x+1/2'
'-z, y+1/2, -x+1/2'
'z, -y+1/2, -x+1/2'
'z, y+1/2, x+1/2'
'-x+1/2, -y, -z+1/2'
'x+1/2, y, -z+1/2'
'x+1/2, -y, z+1/2'
'-x+1/2, y, z+1/2'
'-z+1/2, -x, -y+1/2'
'-z+1/2, x, y+1/2'
'z+1/2, x, -y+1/2'
'z+1/2, -x, y+1/2'
'-y+1/2, -z, -x+1/2'
'y+1/2, -z, x+1/2'
'-y+1/2, z, x+1/2'
'y+1/2, z, -x+1/2'
'-y+1/2, -x, z+1/2'
'y+1/2, x, z+1/2'
'-y+1/2, x, -z+1/2'
'y+1/2, -x, -z+1/2'
'-x+1/2, -z, y+1/2'
'x+1/2, -z, -y+1/2'
'x+1/2, z, y+1/2'
'-x+1/2, z, -y+1/2'
'-z+1/2, -y, x+1/2'
'-z+1/2, y, -x+1/2'
'z+1/2, -y, -x+1/2'
'z+1/2, y, x+1/2'
'-x+1/2, -y+1/2, -z'
'x+1/2, y+1/2, -z'
'x+1/2, -y+1/2, z'
'-x+1/2, y+1/2, z'
'-z+1/2, -x+1/2, -y'
'-z+1/2, x+1/2, y'
'z+1/2, x+1/2, -y'
'z+1/2, -x+1/2, y'
'-y+1/2, -z+1/2, -x'
'y+1/2, -z+1/2, x'
'-y+1/2, z+1/2, x'
'y+1/2, z+1/2, -x'
'-y+1/2, -x+1/2, z'
'y+1/2, x+1/2, z'
'-y+1/2, x+1/2, -z'
'y+1/2, -x+1/2, -z'
'-x+1/2, -z+1/2, y'
'x+1/2, -z+1/2, -y'
'x+1/2, z+1/2, y'
'-x+1/2, z+1/2, -y'
'-z+1/2, -y+1/2, x'
'-z+1/2, y+1/2, -x'
'z+1/2, -y+1/2, -x'
'z+1/2, y+1/2, x'

loop_
_atom_site_label
_atom_site_type_symbol
_atom_site_fract_x
_atom_site_fract_y
_atom_site_fract_z
_atom_site_U_iso_or_equiv
_atom_site_adp_type
_atom_site_occupancy
_atom_site_symmetry_multiplicity
_atom_site_calc_flag
_atom_site_refinement_flags
Pu1 Pu 0.0000 0.0000 0.0000 0.0634(4) Uani 1 48 d S
Cl1 Cl 0.0000 0.0000 0.1969(2) 0.1179(12) Uani 1 8 d S
N1 N 0.2500 0.2500 0.2500 0.064(3) Uani 1 24 d S
C1 C 0.3125(7) 0.1875(7) 0.1875(7) 0.239(11) Uani 1 6 d S
H1A H 0.3548 0.2299 0.1452 0.358 Uiso 0.33 2 calc SPR
H1B H 0.2701 0.1452 0.1452 0.358 Uiso 0.33 2 calc SPR
H1C H 0.3548 0.1452 0.2299 0.358 Uiso 0.33 2 calc SPR

loop_
_atom_site_aniso_label
_atom_site_aniso_U_11
_atom_site_aniso_U_22
_atom_site_aniso_U_33
_atom_site_aniso_U_23
_atom_site_aniso_U_13
_atom_site_aniso_U_12
Pu1 0.0634(4) 0.0634(4) 0.0634(4) 0.000 0.000 0.000
Cl1 0.148(2) 0.148(2) 0.0572(15) 0.000 0.000 0.000
N1 0.064(3) 0.064(3) 0.064(3) 0.000 0.000 0.000
C1 0.239(11) 0.239(11) 0.239(11) -0.084(7) 0.084(7) 0.084(7)

loop_
_atom_type_symbol
_atom_type_description
_atom_type_scat_dispersion_real
_atom_type_scat_dispersion_imag
_atom_type_scat_source
C C 0.0033 0.0016 'International Tables Vol C Tables 4.2.6.8 and 6.1.1.4'
H H 0.0000 0.0000 'International Tables Vol C Tables 4.2.6.8 and 6.1.1.4'
N N 0.0061 0.0033 'International Tables Vol C Tables 4.2.6.8 and 6.1.1.4'
Cl Cl 0.1484 0.1585 'International Tables Vol C Tables 4.2.6.8 and 6.1.1.4'
Pu Pu -9.4100 4.3056 'International Tables Vol C Tables 4.2.6.8 and 6.1.1.4'

loop_
_geom_angle_atom_site_label_1
_geom_angle_atom_site_label_2
_geom_angle_atom_site_label_3
_geom_angle
_geom_angle_site_symmetry_1
_geom_angle_site_symmetry_3
Cl1 Pu1 Cl1 90.0 . 101
Cl1 Pu1 Cl1 180.0 . 97
Cl1 Pu1 Cl1 90.0 101 97
Cl1 Pu1 Cl1 90.0 . 5
Cl1 Pu1 Cl1 180.0 101 5
Cl1 Pu1 Cl1 90.0 97 5
Cl1 Pu1 Cl1 90.0 . 105
Cl1 Pu1 Cl1 90.0 101 105
Cl1 Pu1 Cl1 90.0 97 105
Cl1 Pu1 Cl1 90.0 5 105
Cl1 Pu1 Cl1 90.0 . 9
Cl1 Pu1 Cl1 90.0 101 9
Cl1 Pu1 Cl1 90.0 97 9
Cl1 Pu1 Cl1 90.0 5 9
Cl1 Pu1 Cl1 180.0 105 9
C1 N1 C1 109.471(1) 28 51
C1 N1 C1 109.471(2) 28 74
C1 N1 C1 109.5 51 74
C1 N1 C1 109.471(3) 28 .
C1 N1 C1 109.471(1) 51 .
C1 N1 C1 109.471(1) 74 .

loop_
_geom_bond_atom_site_label_1
_geom_bond_atom_site_label_2
_geom_bond_distance
_geom_bond_site_symmetry_2
Pu1 Cl1 2.577(3) .
Pu1 Cl1 2.577(3) 101
Pu1 Cl1 2.577(3) 97
Pu1 Cl1 2.577(3) 5
Pu1 Cl1 2.577(3) 105
Pu1 Cl1 2.577(3) 9
N1 C1 1.416(15) 28
N1 C1 1.416(15) 51
N1 C1 1.416(15) 74
N1 C1 1.416(15) .
